data_7154510
loop_
_publ_author_name
'Reimann, Sebastian'
'Parpart, Silvio'
'Ehlers, Peter'
'Sharif, Muhammad'
'Spannenberg, Anke'
'Langer, Peter'

_publ_section_title
;
 Synthesis of tetraarylpyridines by chemo-selective Suzuki-Miyaura
 reactions of 3,5-dibromo-2,6-dichloropyridine.
;
_journal_issue 24
_journal_name_full 'Organic &amp; biomolecular chemistry'
_journal_page_first 6832
_journal_page_last 6838
_journal_paper_doi 10.1039/c5ob00866b
_journal_volume 13
_journal_year 2015
_chemical_formula_sum 'C12 H8 Br Cl2 N'
_chemical_formula_weight 317.00
_chemical_name_systematic
;
3-Bromo-2,6-dichloro-5-(4-tolyl)pyridine
;
_space_group_IT_number 14
_symmetry_cell_setting monoclinic
_symmetry_space_group_name_Hall '-P 2ybc'
_symmetry_space_group_name_H-M 'P 1 21/c 1'
_atom_sites_solution_hydrogens geom
_atom_sites_solution_primary direct
_atom_sites_solution_secondary difmap
_audit_creation_method SHELXL-97
_audit_update_record
;
2015-04-28 deposited with the CCDC.
2015-05-21 downloaded from the CCDC.
;
_cell_angle_alpha 90.00
_cell_angle_beta 102.2980(10)
_cell_angle_gamma 90.00
_cell_formula_units_Z 4
_cell_length_a 14.5770(3)
_cell_length_b 10.7855(3)
_cell_length_c 7.6172(2)
_cell_measurement_reflns_used 9991
_cell_measurement_temperature 150(2)
_cell_measurement_theta_max 28.77
_cell_measurement_theta_min 2.37
_cell_volume 1170.10(5)
_computing_cell_refinement 'SAINT (Bruker, 2009)'
_computing_data_collection 'APEX2 (Bruker, 2012)'
_computing_data_reduction SAINT
_computing_structure_refinement 'SHELXL-97 (Sheldrick, 2008)'
_computing_structure_solution 'SHELXS-97 (Sheldrick, 2008)'
_diffrn_ambient_temperature 150(2)
_diffrn_measured_fraction_theta_full 1.000
_diffrn_measured_fraction_theta_max 1.000
_diffrn_measurement_device_type 'Bruker Kappa APEX II Duo'
_diffrn_measurement_method 'omega and phi scans'
_diffrn_radiation_monochromator 'curved graphite'
_diffrn_radiation_source 'fine-focus sealed tube'
_diffrn_radiation_type MoK\a
_diffrn_radiation_wavelength 0.71073
_diffrn_reflns_av_R_equivalents 0.0264
_diffrn_reflns_av_sigmaI/netI 0.0156
_diffrn_reflns_limit_h_max 19
_diffrn_reflns_limit_h_min -19
_diffrn_reflns_limit_k_max 14
_diffrn_reflns_limit_k_min -14
_diffrn_reflns_limit_l_max 10
_diffrn_reflns_limit_l_min -10
_diffrn_reflns_number 23134
_diffrn_reflns_theta_full 28.79
_diffrn_reflns_theta_max 28.79
_diffrn_reflns_theta_min 2.37
_exptl_absorpt_coefficient_mu 3.938
_exptl_absorpt_correction_T_max 1.00
_exptl_absorpt_correction_T_min 0.89
_exptl_absorpt_correction_type multi-scan
_exptl_absorpt_process_details 'SADABS (Bruker, 2008)'
_exptl_crystal_colour colourless
_exptl_crystal_density_diffrn 1.800
_exptl_crystal_density_method 'not measured'
_exptl_crystal_description prism
_exptl_crystal_F_000 624
_exptl_crystal_size_max 0.38
_exptl_crystal_size_mid 0.25
_exptl_crystal_size_min 0.24
_refine_diff_density_max 0.461
_refine_diff_density_min -0.331
_refine_diff_density_rms 0.064
_refine_ls_extinction_method none
_refine_ls_goodness_of_fit_ref 1.050
_refine_ls_hydrogen_treatment constr
_refine_ls_matrix_type full
_refine_ls_number_parameters 146
_refine_ls_number_reflns 3049
_refine_ls_number_restraints 0
_refine_ls_restrained_S_all 1.050
_refine_ls_R_factor_all 0.0264
_refine_ls_R_factor_gt 0.0212
_refine_ls_shift/su_max 0.004
_refine_ls_shift/su_mean 0.000
_refine_ls_structure_factor_coef Fsqd
_refine_ls_weighting_details 'calc w=1/[\s^2^(Fo^2^)+(0.0281P)^2^+0.6513P] where P=(Fo^2^+2Fc^2^)/3'
_refine_ls_weighting_scheme calc
_refine_ls_wR_factor_gt 0.0528
_refine_ls_wR_factor_ref 0.0547
_reflns_number_gt 2737
_reflns_number_total 3049
_reflns_threshold_expression >2sigma(I)
_cod_data_source_file c5ob00866b2.cif
_cod_data_source_block ax0229
_cod_depositor_comments 'Adding full bibliography for 7154509--7154510.cif.'
_cod_original_sg_symbol_H-M P2(1)/c
_cod_database_code 7154510

loop_
_symmetry_equiv_pos_as_xyz
'x, y, z'
'-x, y+1/2, -z+1/2'
'-x, -y, -z'
'x, -y-1/2, z-1/2'

loop_
_atom_site_label
_atom_site_type_symbol
_atom_site_fract_x
_atom_site_fract_y
_atom_site_fract_z
_atom_site_U_iso_or_equiv
_atom_site_adp_type
_atom_site_occupancy
_atom_site_symmetry_multiplicity
_atom_site_calc_flag
_atom_site_refinement_flags
Br1 Br 0.527567(11) 1.228649(16) 1.00012(2) 0.02164(6) Uani 1 1 d .
C1 C 0.35365(12) 1.32180(16) 0.7890(2) 0.0205(3) Uani 1 1 d .
C2 C 0.40431(11) 1.21853(15) 0.8625(2) 0.0181(3) Uani 1 1 d .
C3 C 0.36078(11) 1.10398(15) 0.8364(2) 0.0181(3) Uani 1 1 d .
H3 H 0.3940 1.0318 0.8852 0.022 Uiso 1 1 calc R
C4 C 0.26831(11) 1.09342(15) 0.7387(2) 0.0176(3) Uani 1 1 d .
C5 C 0.22662(11) 1.20416(16) 0.6683(2) 0.0191(3) Uani 1 1 d .
C6 C 0.22313(11) 0.96907(15) 0.7213(2) 0.0175(3) Uani 1 1 d .
C7 C 0.13578(11) 0.95030(16) 0.7645(2) 0.0216(3) Uani 1 1 d .
H7 H 0.1014 1.0189 0.7950 0.026 Uiso 1 1 calc R
C8 C 0.09922(11) 0.83164(17) 0.7628(2) 0.0231(3) Uani 1 1 d .
H8 H 0.0397 0.8201 0.7922 0.028 Uiso 1 1 calc R
C9 C 0.14771(12) 0.72907(16) 0.7191(2) 0.0218(3) Uani 1 1 d .
C10 C 0.23427(12) 0.74846(16) 0.6733(2) 0.0217(3) Uani 1 1 d .
H10 H 0.2681 0.6800 0.6408 0.026 Uiso 1 1 calc R
C11 C 0.27137(11) 0.86744(16) 0.6750(2) 0.0202(3) Uani 1 1 d .
H11 H 0.3305 0.8793 0.6440 0.024 Uiso 1 1 calc R
C12 C 0.10849(13) 0.59992(18) 0.7248(3) 0.0298(4) Uani 1 1 d .
H12A H 0.0530 0.5902 0.6274 0.045 Uiso 1 1 calc R
H12B H 0.0909 0.5867 0.8405 0.045 Uiso 1 1 calc R
H12C H 0.1562 0.5390 0.7102 0.045 Uiso 1 1 calc R
Cl1 Cl 0.40226(3) 1.46876(4) 0.81883(7) 0.02979(10) Uani 1 1 d .
Cl2 Cl 0.11418(3) 1.20423(4) 0.53198(6) 0.02612(10) Uani 1 1 d .
N1 N 0.26690(10) 1.31487(13) 0.69158(19) 0.0214(3) Uani 1 1 d .

loop_
_atom_site_aniso_label
_atom_site_aniso_U_11
_atom_site_aniso_U_22
_atom_site_aniso_U_33
_atom_site_aniso_U_23
_atom_site_aniso_U_13
_atom_site_aniso_U_12
Br1 0.01890(9) 0.02371(9) 0.02102(9) 0.00045(6) 0.00137(6) -0.00351(6)
C1 0.0244(8) 0.0184(7) 0.0198(7) -0.0004(6) 0.0072(6) 0.0001(6)
C2 0.0164(7) 0.0221(8) 0.0157(7) 0.0009(6) 0.0033(6) -0.0003(6)
C3 0.0178(7) 0.0191(7) 0.0172(7) 0.0007(6) 0.0031(6) 0.0019(6)
C4 0.0161(7) 0.0220(8) 0.0153(7) -0.0003(6) 0.0043(5) -0.0003(6)
C5 0.0164(7) 0.0250(8) 0.0160(7) 0.0001(6) 0.0033(6) 0.0027(6)
C6 0.0156(7) 0.0204(7) 0.0153(7) 0.0013(6) 0.0008(5) -0.0007(6)
C7 0.0178(7) 0.0260(8) 0.0209(8) 0.0000(7) 0.0040(6) 0.0019(6)
C8 0.0173(7) 0.0316(9) 0.0204(8) 0.0021(7) 0.0037(6) -0.0034(7)
C9 0.0223(8) 0.0256(8) 0.0153(7) 0.0026(6) -0.0010(6) -0.0055(7)
C10 0.0221(8) 0.0207(8) 0.0214(8) -0.0011(6) 0.0023(6) 0.0014(6)
C11 0.0167(7) 0.0242(8) 0.0197(8) -0.0006(6) 0.0039(6) -0.0009(6)
C12 0.0326(10) 0.0273(9) 0.0284(9) 0.0026(7) 0.0037(7) -0.0098(8)
Cl1 0.0342(2) 0.01585(18) 0.0377(2) -0.00067(17) 0.00409(18) -0.00247(16)
Cl2 0.01901(19) 0.0312(2) 0.0254(2) 0.00367(17) -0.00140(15) 0.00510(16)
N1 0.0236(7) 0.0207(7) 0.0201(7) 0.0016(6) 0.0052(5) 0.0033(6)

loop_
_atom_type_symbol
_atom_type_description
_atom_type_scat_dispersion_real
_atom_type_scat_dispersion_imag
_atom_type_scat_source
C C 0.0033 0.0016 'International Tables Vol C Tables 4.2.6.8 and 6.1.1.4'
H H 0.0000 0.0000 'International Tables Vol C Tables 4.2.6.8 and 6.1.1.4'
N N 0.0061 0.0033 'International Tables Vol C Tables 4.2.6.8 and 6.1.1.4'
Cl Cl 0.1484 0.1585 'International Tables Vol C Tables 4.2.6.8 and 6.1.1.4'
Br Br -0.2901 2.4595 'International Tables Vol C Tables 4.2.6.8 and 6.1.1.4'

loop_
_geom_angle_atom_site_label_1
_geom_angle_atom_site_label_2
_geom_angle_atom_site_label_3
_geom_angle
N1 C1 C2 122.92(15)
N1 C1 Cl1 116.11(13)
C2 C1 Cl1 120.96(13)
C3 C2 C1 118.06(15)
C3 C2 Br1 119.11(12)
C1 C2 Br1 122.81(13)
C2 C3 C4 120.65(15)
C2 C3 H3 119.7
C4 C3 H3 119.7
C5 C4 C3 115.25(15)
C5 C4 C6 126.11(14)
C3 C4 C6 118.63(14)
N1 C5 C4 125.14(15)
N1 C5 Cl2 114.37(12)
C4 C5 Cl2 120.46(13)
C11 C6 C7 118.84(15)
C11 C6 C4 119.75(14)
C7 C6 C4 121.22(14)
C8 C7 C6 120.01(15)
C8 C7 H7 120.0
C6 C7 H7 120.0
C7 C8 C9 121.52(15)
C7 C8 H8 119.2
C9 C8 H8 119.2
C8 C9 C10 118.27(15)
C8 C9 C12 120.80(16)
C10 C9 C12 120.92(16)
C11 C10 C9 120.44(16)
C11 C10 H10 119.8
C9 C10 H10 119.8
C6 C11 C10 120.91(15)
C6 C11 H11 119.5
C10 C11 H11 119.5
C9 C12 H12A 109.5
C9 C12 H12B 109.5
H12A C12 H12B 109.5
C9 C12 H12C 109.5
H12A C12 H12C 109.5
H12B C12 H12C 109.5
C1 N1 C5 117.93(14)

loop_
_geom_bond_atom_site_label_1
_geom_bond_atom_site_label_2
_geom_bond_distance
Br1 C2 1.8805(16)
C1 N1 1.325(2)
C1 C2 1.387(2)
C1 Cl1 1.7313(17)
C2 C3 1.384(2)
C3 C4 1.399(2)
C3 H3 0.9500
C4 C5 1.395(2)
C4 C6 1.488(2)
C5 N1 1.326(2)
C5 Cl2 1.7433(16)
C6 C11 1.388(2)
C6 C7 1.396(2)
C7 C8 1.385(2)
C7 H7 0.9500
C8 C9 1.391(3)
C8 H8 0.9500
C9 C10 1.394(2)
C9 C12 1.510(2)
C10 C11 1.392(2)
C10 H10 0.9500
C11 H11 0.9500
C12 H12A 0.9800
C12 H12B 0.9800
C12 H12C 0.9800

loop_
_geom_torsion_atom_site_label_1
_geom_torsion_atom_site_label_2
_geom_torsion_atom_site_label_3
_geom_torsion_atom_site_label_4
_geom_torsion
N1 C1 C2 C3 -1.8(2)
Cl1 C1 C2 C3 178.90(12)
N1 C1 C2 Br1 179.78(12)
Cl1 C1 C2 Br1 0.5(2)
C1 C2 C3 C4 -0.1(2)
Br1 C2 C3 C4 178.33(12)
C2 C3 C4 C5 1.8(2)
C2 C3 C4 C6 -177.27(14)
C3 C4 C5 N1 -1.9(2)
C6 C4 C5 N1 177.10(15)
C3 C4 C5 Cl2 176.05(11)
C6 C4 C5 Cl2 -4.9(2)
C5 C4 C6 C11 134.20(17)
C3 C4 C6 C11 -46.8(2)
C5 C4 C6 C7 -51.0(2)
C3 C4 C6 C7 128.01(17)
C11 C6 C7 C8 0.8(2)
C4 C6 C7 C8 -174.09(15)
C6 C7 C8 C9 0.1(3)
C7 C8 C9 C10 -1.1(3)
C7 C8 C9 C12 177.65(16)
C8 C9 C10 C11 1.2(3)
C12 C9 C10 C11 -177.60(16)
C7 C6 C11 C10 -0.7(2)
C4 C6 C11 C10 174.22(15)
C9 C10 C11 C6 -0.3(3)
C2 C1 N1 C5 1.8(2)
Cl1 C1 N1 C5 -178.87(12)
C4 C5 N1 C1 0.1(2)
Cl2 C5 N1 C1 -177.94(12)
